data_7206978
loop_
_publ_author_name
'Chan, Henry'
'Chen, Yang'
'Dai, Ming'
'L\"u, Chun-Ning'
'Wang, Hui-Fang'
'Ren, Zhi-Gang'
'Huang, Zheng-Jun'
'Ni, Chun-Yan'
'Lang, Jian-Ping'

_publ_section_title
;
 Multi-dimensional iodocuprates of 4-cyanopyridinium and
 N,N&#x2032;-dialkyl-4,4&#x2032;-bipyridinium: syntheses, structures and
 dielectric properties
;
_journal_issue 2
_journal_name_full CrystEngComm
_journal_page_first 466
_journal_paper_doi 10.1039/c1ce05770g
_journal_volume 14
_journal_year 2012
_chemical_formula_moiety 'Cu4 I6, 2(C7 H7 N2)'
_chemical_formula_sum 'C14 H14 Cu4 I6 N4'
_chemical_formula_weight 1253.89
_chemical_name_systematic
;
?
;
_space_group_IT_number 19
_symmetry_cell_setting orthorhombic
_symmetry_space_group_name_Hall 'P 2ac 2ab'
_symmetry_space_group_name_H-M 'P 21 21 21'
_atom_sites_solution_hydrogens geom
_atom_sites_solution_primary direct
_atom_sites_solution_secondary difmap
_audit_creation_method SHELXL-97
_cell_angle_alpha 90.00
_cell_angle_beta 90.00
_cell_angle_gamma 90.00
_cell_formula_units_Z 4
_cell_length_a 10.507(2)
_cell_length_b 10.643(2)
_cell_length_c 23.510(5)
_cell_measurement_reflns_used 10568
_cell_measurement_temperature 223(2)
_cell_measurement_theta_max 27.6217
_cell_measurement_theta_min 3.2280
_cell_volume 2629.0(9)
_computing_cell_refinement 'CrystalClear, Ver. 1.30 (Rigaku/MSC, 2001)'
_computing_data_collection 'CrystalClear, Ver. 1.30 (Rigaku/MSC, 2001)'
_computing_data_reduction 'CrystalStructure, Ver. 3.60 (Rigaku/MSC, 2004)'
_computing_molecular_graphics 'ORTEPII (Johnson, 1976)'
_computing_publication_material SHELXL97
_computing_structure_refinement 'SHELXL-97 (Sheldrick, 1997)'
_computing_structure_solution 'SHELXS-97 (Sheldrick, 1990)'
_diffrn_ambient_temperature 223(2)
_diffrn_measured_fraction_theta_full 0.982
_diffrn_measured_fraction_theta_max 0.982
_diffrn_measurement_device_type 'Rigaku MercuryCCD area detector'
_diffrn_measurement_method \w
_diffrn_radiation_monochromator graphite
_diffrn_radiation_source 'fine-focus sealed tube'
_diffrn_radiation_type MoK\a
_diffrn_radiation_wavelength 0.71073
_diffrn_reflns_av_R_equivalents 0.0640
_diffrn_reflns_av_sigmaI/netI 0.0896
_diffrn_reflns_limit_h_max 13
_diffrn_reflns_limit_h_min -13
_diffrn_reflns_limit_k_max 13
_diffrn_reflns_limit_k_min -11
_diffrn_reflns_limit_l_max 30
_diffrn_reflns_limit_l_min -24
_diffrn_reflns_number 13142
_diffrn_reflns_theta_full 27.49
_diffrn_reflns_theta_max 27.49
_diffrn_reflns_theta_min 3.23
_diffrn_standards_decay_% 0
_diffrn_standards_interval_count 0
_diffrn_standards_interval_time 0
_diffrn_standards_number 0
_exptl_absorpt_coefficient_mu 10.247
_exptl_absorpt_correction_T_max 0.115
_exptl_absorpt_correction_T_min 0.107
_exptl_absorpt_correction_type multi-scan
_exptl_absorpt_process_details 'Jacobson, R. (1998) Private communication to Rigaku Company, Tokyo, Japan.'
_exptl_crystal_colour Black
_exptl_crystal_density_diffrn 3.168
_exptl_crystal_density_method 'not measured'
_exptl_crystal_description Block
_exptl_crystal_F_000 2240
_exptl_crystal_size_max 0.24
_exptl_crystal_size_mid 0.23
_exptl_crystal_size_min 0.22
_refine_diff_density_max 1.264
_refine_diff_density_min -1.493
_refine_diff_density_rms 0.248
_refine_ls_abs_structure_details 'Flack H D (1983), Acta Cryst. A39, 876-881'
_refine_ls_abs_structure_Flack -0.16(10)
_refine_ls_extinction_method none
_refine_ls_goodness_of_fit_ref 1.003
_refine_ls_hydrogen_treatment constr
_refine_ls_matrix_type full
_refine_ls_number_parameters 232
_refine_ls_number_reflns 5733
_refine_ls_number_restraints 0
_refine_ls_restrained_S_all 1.003
_refine_ls_R_factor_all 0.0618
_refine_ls_R_factor_gt 0.0523
_refine_ls_shift/su_max 0.001
_refine_ls_shift/su_mean 0.000
_refine_ls_structure_factor_coef Fsqd
_refine_ls_weighting_details 'calc w=1/[\s^2^(Fo^2^)+(0.0633P)^2^+0.0000P] where P=(Fo^2^+2Fc^2^)/3'
_refine_ls_weighting_scheme calc
_refine_ls_wR_factor_gt 0.1217
_refine_ls_wR_factor_ref 0.1349
_reflns_number_gt 4762
_reflns_number_total 5733
_reflns_threshold_expression >2sigma(I)
_cod_data_source_file c1ce05770g.txt
_cod_data_source_block 1
_cod_depositor_comments
;
The following automatic conversions were performed:

'_symmetry_cell_setting' value 'Orthorhombic' changed to
'orthorhombic' according to
/home/saulius/struct/CIF-dictionaries/cif_core.dic dictionary named
'cif_core.dic' version 2.4.1 from
2010-06-29.

'_exptl_absorpt_correction_type' value 'Multi-scan'
changed to 'multi-scan' according to
/home/saulius/struct/CIF-dictionaries/cif_core.dic dictionary named
'cif_core.dic' version 2.4.1 from 2010-06-29.

Automatic conversion script
Id: cif_fix_values 1715 2011-07-08 13:25:40Z adriana 
;
_cod_database_code 7206978

loop_
_symmetry_equiv_pos_as_xyz
'x, y, z'
'-x+1/2, -y, z+1/2'
'-x, y+1/2, -z+1/2'
'x+1/2, -y+1/2, -z'

loop_
_atom_site_label
_atom_site_type_symbol
_atom_site_fract_x
_atom_site_fract_y
_atom_site_fract_z
_atom_site_U_iso_or_equiv
_atom_site_adp_type
_atom_site_occupancy
_atom_site_symmetry_multiplicity
_atom_site_calc_flag
_atom_site_refinement_flags
Cu1 Cu 0.4099(3) 0.8031(3) 0.57702(10) 0.0520(6) Uani 1 1 d .
Cu2 Cu 0.5957(2) 0.8172(3) 0.67927(10) 0.0518(6) Uani 1 1 d .
Cu3 Cu 0.4407(2) 0.5959(3) 0.66944(10) 0.0508(6) Uani 1 1 d .
Cu4 Cu 0.6328(3) 0.6515(2) 0.57611(10) 0.0501(6) Uani 1 1 d .
I1 I 0.64993(12) 0.89822(12) 0.57430(5) 0.0405(3) Uani 1 1 d .
I2 I 0.34394(11) 0.82916(12) 0.68649(5) 0.0412(3) Uani 1 1 d .
I3 I 0.39641(12) 0.55709(13) 0.55817(5) 0.0420(3) Uani 1 1 d .
I4 I 0.69190(11) 0.57961(12) 0.68282(5) 0.0413(3) Uani 1 1 d .
I5 I 0.27822(12) 0.94162(13) 0.50486(5) 0.0452(3) Uani 1 1 d .
I6 I 0.69401(12) 0.95046(13) 0.76294(5) 0.0444(3) Uani 1 1 d .
N2 N 0.484(3) 0.368(3) 0.3143(9) 0.098(9) Uani 1 1 d .
N4 N 0.921(3) 1.250(3) 0.5672(10) 0.093(8) Uani 1 1 d .
N1 N 0.5273(13) 0.8477(13) 0.3774(6) 0.082(8) Uani 1 1 d G
C1 C 0.5153(13) 0.8176(15) 0.3201(5) 0.061(7) Uani 1 1 d G
H1 H 0.5178 0.8815 0.2925 0.073 Uiso 1 1 calc R
C2 C 0.4997(14) 0.6931(16) 0.3036(4) 0.075(8) Uani 1 1 d G
H2 H 0.4916 0.6728 0.2649 0.090 Uiso 1 1 calc R
C3 C 0.4960(14) 0.5987(13) 0.3445(6) 0.060(6) Uani 1 1 d G
C4 C 0.5080(14) 0.6288(14) 0.4017(5) 0.075(8) Uani 1 1 d G
H4 H 0.5055 0.5650 0.4294 0.090 Uiso 1 1 calc R
C5 C 0.5236(14) 0.7533(16) 0.4182(4) 0.063(7) Uani 1 1 d G
H5 H 0.5317 0.7737 0.4569 0.075 Uiso 1 1 calc R
C6 C 0.489(3) 0.469(3) 0.3278(11) 0.069(8) Uani 1 1 d .
C7 C 0.547(3) 0.980(3) 0.3914(11) 0.088(10) Uani 1 1 d .
H7A H 0.5345 1.0306 0.3576 0.132 Uiso 1 1 calc R
H7B H 0.6322 0.9917 0.4058 0.132 Uiso 1 1 calc R
H7C H 0.4856 1.0050 0.4203 0.132 Uiso 1 1 calc R
N3 N 0.4252(12) 1.1976(13) 0.6248(5) 0.073(7) Uani 1 1 d G
C8 C 0.5179(15) 1.1933(13) 0.6670(4) 0.065(7) Uani 1 1 d G
H8 H 0.4948 1.1759 0.7048 0.078 Uiso 1 1 calc R
C9 C 0.6447(14) 1.2147(14) 0.6532(5) 0.063(6) Uani 1 1 d G
H9 H 0.7074 1.2118 0.6817 0.075 Uiso 1 1 calc R
C10 C 0.6788(12) 1.2404(14) 0.5973(6) 0.064(6) Uani 1 1 d G
C11 C 0.5861(15) 1.2447(13) 0.5551(4) 0.056(6) Uani 1 1 d G
H11 H 0.6092 1.2621 0.5173 0.067 Uiso 1 1 calc R
C12 C 0.4593(14) 1.2233(13) 0.5689(5) 0.073(8) Uani 1 1 d G
H12 H 0.3967 1.2262 0.5404 0.088 Uiso 1 1 calc R
C13 C 0.820(3) 1.250(3) 0.5806(12) 0.083(9) Uani 1 1 d .
C14 C 0.299(2) 1.175(3) 0.6383(9) 0.069(7) Uani 1 1 d .
H14A H 0.2948 1.1211 0.6715 0.104 Uiso 1 1 calc R
H14B H 0.2574 1.1348 0.6065 0.104 Uiso 1 1 calc R
H14C H 0.2572 1.2544 0.6466 0.104 Uiso 1 1 calc R

loop_
_atom_site_aniso_label
_atom_site_aniso_U_11
_atom_site_aniso_U_22
_atom_site_aniso_U_33
_atom_site_aniso_U_23
_atom_site_aniso_U_13
_atom_site_aniso_U_12
Cu1 0.0584(15) 0.0549(16) 0.0426(13) -0.0012(12) -0.0009(12) 0.0009(13)
Cu2 0.0519(14) 0.0602(17) 0.0431(13) -0.0027(12) 0.0015(12) -0.0005(13)
Cu3 0.0506(14) 0.0595(17) 0.0423(13) 0.0006(11) -0.0016(11) -0.0034(13)
Cu4 0.0586(15) 0.0480(14) 0.0437(13) -0.0025(11) 0.0030(11) 0.0031(12)
I1 0.0471(7) 0.0399(6) 0.0343(5) -0.0006(5) 0.0043(5) -0.0021(5)
I2 0.0433(6) 0.0473(7) 0.0331(5) -0.0015(5) 0.0017(5) 0.0036(6)
I3 0.0490(6) 0.0459(7) 0.0312(5) -0.0018(5) -0.0017(5) -0.0039(6)
I4 0.0426(6) 0.0472(7) 0.0340(5) 0.0028(5) 0.0005(5) 0.0029(5)
I5 0.0524(7) 0.0455(7) 0.0378(6) -0.0019(6) -0.0079(5) -0.0020(6)
I6 0.0470(7) 0.0478(7) 0.0383(6) -0.0057(6) 0.0000(5) 0.0016(6)
N2 0.14(2) 0.11(2) 0.047(12) -0.006(14) 0.003(14) 0.02(2)
N4 0.13(2) 0.09(2) 0.060(14) 0.011(13) -0.005(16) -0.007(19)
N1 0.038(10) 0.15(3) 0.054(12) 0.010(14) 0.009(9) 0.008(13)
C1 0.029(9) 0.12(2) 0.035(10) -0.001(12) -0.007(9) 0.006(12)
C2 0.070(16) 0.13(3) 0.029(11) -0.003(14) 0.001(10) 0.002(17)
C3 0.045(11) 0.084(19) 0.052(12) -0.002(13) -0.007(10) 0.003(12)
C4 0.057(14) 0.12(2) 0.046(12) -0.003(14) 0.013(11) 0.036(16)
C5 0.066(14) 0.085(19) 0.037(11) 0.000(12) 0.001(10) 0.022(14)
C6 0.079(17) 0.073(19) 0.055(14) 0.034(13) -0.028(13) -0.008(15)
C7 0.067(17) 0.12(3) 0.076(17) -0.040(18) 0.004(14) -0.020(18)
N3 0.14(2) 0.043(11) 0.034(9) -0.012(8) 0.004(11) 0.012(12)
C8 0.12(2) 0.056(14) 0.024(9) -0.006(9) -0.008(11) 0.021(14)
C9 0.077(16) 0.058(14) 0.053(12) 0.011(11) -0.005(12) 0.024(13)
C10 0.090(18) 0.041(12) 0.059(14) 0.015(10) -0.001(13) -0.014(13)
C11 0.063(14) 0.035(11) 0.070(15) 0.011(10) 0.005(12) -0.009(10)
C12 0.13(2) 0.055(14) 0.039(12) -0.008(11) -0.019(13) 0.008(16)
C13 0.10(2) 0.09(2) 0.058(16) 0.015(14) 0.009(16) 0.01(2)
C14 0.085(18) 0.073(17) 0.049(13) -0.008(12) 0.014(12) 0.002(15)

loop_
_atom_type_symbol
_atom_type_description
_atom_type_scat_dispersion_real
_atom_type_scat_dispersion_imag
_atom_type_scat_source
C C 0.0033 0.0016 'International Tables Vol C Tables 4.2.6.8 and 6.1.1.4'
H H 0.0000 0.0000 'International Tables Vol C Tables 4.2.6.8 and 6.1.1.4'
N N 0.0061 0.0033 'International Tables Vol C Tables 4.2.6.8 and 6.1.1.4'
Cu Cu 0.3201 1.2651 'International Tables Vol C Tables 4.2.6.8 and 6.1.1.4'
I I -0.4742 1.8119 'International Tables Vol C Tables 4.2.6.8 and 6.1.1.4'

loop_
_geom_angle_atom_site_label_1
_geom_angle_atom_site_label_2
_geom_angle_atom_site_label_3
_geom_angle
_geom_angle_site_symmetry_1
_geom_angle_site_symmetry_3
I5 Cu1 I3 114.52(10) . .
I5 Cu1 I2 115.10(11) . .
I3 Cu1 I2 104.37(10) . .
I5 Cu1 I1 105.26(10) . .
I3 Cu1 I1 114.32(11) . .
I2 Cu1 I1 102.94(9) . .
I5 Cu1 Cu4 138.04(11) . .
I3 Cu1 Cu4 58.93(9) . .
I2 Cu1 Cu4 106.19(10) . .
I1 Cu1 Cu4 56.43(8) . .
I6 Cu2 I2 108.49(10) . .
I6 Cu2 I1 115.56(11) . .
I2 Cu2 I1 104.83(9) . .
I6 Cu2 I4 109.33(9) . .
I2 Cu2 I4 114.36(11) . .
I1 Cu2 I4 104.38(9) . .
I6 Cu2 Cu3 136.33(11) . .
I2 Cu2 Cu3 58.63(9) . .
I1 Cu2 Cu3 108.10(10) . .
I4 Cu2 Cu3 56.76(8) . .
I6 Cu2 Cu4 149.51(12) . .
I2 Cu2 Cu4 102.00(10) . .
I1 Cu2 Cu4 54.60(7) . .
I4 Cu2 Cu4 55.62(7) . .
Cu3 Cu2 Cu4 61.99(9) . .
I6 Cu3 I4 115.04(10) 3_646 .
I6 Cu3 I3 113.85(10) 3_646 .
I4 Cu3 I3 106.04(10) . .
I6 Cu3 I2 104.33(10) 3_646 .
I4 Cu3 I2 114.42(11) . .
I3 Cu3 I2 102.68(9) . .
I6 Cu3 Cu2 137.60(11) 3_646 .
I4 Cu3 Cu2 58.81(8) . .
I3 Cu3 Cu2 107.59(10) . .
I2 Cu3 Cu2 56.64(8) . .
I6 Cu3 Cu4 155.18(13) 3_646 .
I4 Cu3 Cu4 55.93(7) . .
I3 Cu3 Cu4 56.12(7) . .
I2 Cu3 Cu4 100.22(10) . .
Cu2 Cu3 Cu4 61.45(9) . .
I1 Cu4 I5 108.90(10) . 4_566
I1 Cu4 I4 106.40(9) . .
I5 Cu4 I4 115.62(10) 4_566 .
I1 Cu4 I3 115.43(11) . .
I5 Cu4 I3 106.23(9) 4_566 .
I4 Cu4 I3 104.51(9) . .
I1 Cu4 Cu1 59.36(8) . .
I5 Cu4 Cu1 134.14(11) 4_566 .
I4 Cu4 Cu1 110.10(10) . .
I3 Cu4 Cu1 57.12(8) . .
I1 Cu4 Cu2 55.94(8) . .
I5 Cu4 Cu2 150.89(12) 4_566 .
I4 Cu4 Cu2 56.54(7) . .
I3 Cu4 Cu2 102.85(10) . .
Cu1 Cu4 Cu2 63.69(9) . .
I1 Cu4 Cu3 104.54(10) . .
I5 Cu4 Cu3 146.47(12) 4_566 .
I4 Cu4 Cu3 54.96(7) . .
I3 Cu4 Cu3 55.38(7) . .
Cu1 Cu4 Cu3 63.77(9) . .
Cu2 Cu4 Cu3 56.56(8) . .
Cu4 I1 Cu2 69.46(8) . .
Cu4 I1 Cu1 64.21(9) . .
Cu2 I1 Cu1 70.17(8) . .
Cu2 I2 Cu1 71.10(8) . .
Cu2 I2 Cu3 64.73(9) . .
Cu1 I2 Cu3 70.52(8) . .
Cu1 I3 Cu3 71.19(9) . .
Cu1 I3 Cu4 63.95(9) . .
Cu3 I3 Cu4 68.50(8) . .
Cu3 I4 Cu4 69.11(8) . .
Cu3 I4 Cu2 64.43(9) . .
Cu4 I4 Cu2 67.83(8) . .
Cu4 I5 Cu1 123.95(10) 4_466 .
Cu3 I6 Cu2 123.81(9) 3_656 .
C1 N1 C5 120.0 . .
C1 N1 C7 117.0(15) . .
C5 N1 C7 123.0(15) . .
N1 C1 C2 120.0 . .
N1 C1 H1 120.0 . .
C2 C1 H1 120.0 . .
C3 C2 C1 120.0 . .
C3 C2 H2 120.0 . .
C1 C2 H2 120.0 . .
C2 C3 C4 120.0 . .
C2 C3 C6 120.4(13) . .
C4 C3 C6 119.4(13) . .
C5 C4 C3 120.0 . .
C5 C4 H4 120.0 . .
C3 C4 H4 120.0 . .
C4 C5 N1 120.0 . .
C4 C5 H5 120.0 . .
N1 C5 H5 120.0 . .
N2 C6 C3 179(4) . .
N1 C7 H7A 109.5 . .
N1 C7 H7B 109.5 . .
H7A C7 H7B 109.5 . .
N1 C7 H7C 109.5 . .
H7A C7 H7C 109.5 . .
H7B C7 H7C 109.5 . .
C14 N3 C8 120.1(14) . .
C14 N3 C12 119.9(14) . .
C8 N3 C12 120.0 . .
N3 C8 C9 120.0 . .
N3 C8 H8 120.0 . .
C9 C8 H8 120.0 . .
C10 C9 C8 120.0 . .
C10 C9 H9 120.0 . .
C8 C9 H9 120.0 . .
C9 C10 C11 120.0 . .
C9 C10 C13 120.2(14) . .
C11 C10 C13 119.5(14) . .
C12 C11 C10 120.0 . .
C12 C11 H11 120.0 . .
C10 C11 H11 120.0 . .
C11 C12 N3 120.0 . .
C11 C12 H12 120.0 . .
N3 C12 H12 120.0 . .
N4 C13 C10 176(4) . .
N3 C14 H14A 109.5 . .
N3 C14 H14B 109.5 . .
H14A C14 H14B 109.5 . .
N3 C14 H14C 109.5 . .
H14A C14 H14C 109.5 . .
H14B C14 H14C 109.5 . .

loop_
_geom_bond_atom_site_label_1
_geom_bond_atom_site_label_2
_geom_bond_distance
_geom_bond_site_symmetry_2
Cu1 I5 2.639(3) .
Cu1 I3 2.659(3) .
Cu1 I2 2.679(3) .
Cu1 I1 2.719(3) .
Cu1 Cu4 2.845(4) .
Cu2 I6 2.636(3) .
Cu2 I2 2.654(3) .
Cu2 I1 2.675(3) .
Cu2 I4 2.725(3) .
Cu2 Cu3 2.873(4) .
Cu2 Cu4 3.024(4) .
Cu3 I6 2.632(3) 3_646
Cu3 I4 2.664(3) .
Cu3 I3 2.689(3) .
Cu3 I2 2.712(3) .
Cu3 Cu4 3.040(4) .
Cu4 I1 2.633(3) .
Cu4 I5 2.634(3) 4_566
Cu4 I4 2.695(3) .
Cu4 I3 2.712(3) .
I5 Cu4 2.634(3) 4_466
I6 Cu3 2.632(3) 3_656
N2 C6 1.12(3) .
N4 C13 1.11(4) .
N1 C1 1.3900 .
N1 C5 1.3900 .
N1 C7 1.46(3) .
C1 C2 1.3900 .
C1 H1 0.9400 .
C2 C3 1.3900 .
C2 H2 0.9400 .
C3 C4 1.3900 .
C3 C6 1.43(3) .
C4 C5 1.3900 .
C4 H4 0.9400 .
C5 H5 0.9400 .
C7 H7A 0.9700 .
C7 H7B 0.9700 .
C7 H7C 0.9700 .
N3 C14 1.38(3) .
N3 C8 1.3900 .
N3 C12 1.3900 .
C8 C9 1.3900 .
C8 H8 0.9400 .
C9 C10 1.3900 .
C9 H9 0.9400 .
C10 C11 1.3900 .
C10 C13 1.54(4) .
C11 C12 1.3900 .
C11 H11 0.9400 .
C12 H12 0.9400 .
C14 H14A 0.9700 .
C14 H14B 0.9700 .
C14 H14C 0.9700 .
